data_1535818
loop_
_publ_author_name
'Dollase, W.A.'
'Thomas, W.M.'

_publ_section_title
;
 The crystal chemistry of silica-rich, alkali-deficient nepheline
;
_journal_name_full 'Contributions to Mineralogy and Petrology (23,1969-)'
_journal_page_first 311
_journal_page_last 318
_journal_volume 66
_journal_year 1978
_chemical_formula_sum 'Al6.24 K0.25 Na6 O32 Si9.76'
_chemical_name_systematic 'K0.25 Na6 Al6.24 Si9.76 O32'
_space_group_IT_number 173
_symmetry_space_group_name_Hall 'P 6c'
_symmetry_space_group_name_H-M 'P 63'
_cell_angle_alpha 90
_cell_angle_beta 90
_cell_angle_gamma 120
_cell_formula_units_Z 1
_cell_length_a 9.974
_cell_length_b 9.974
_cell_length_c 8.36
_cell_volume 720.237
_citation_journal_id_ASTM CMPEAP
_cod_data_source_file Dollase_CMPEAP_1978_193.cif
_cod_data_source_block Al6.24K0.25Na6O32Si9.76
_cod_original_cell_volume 720.2373
_cod_database_code 1535818

loop_
_symmetry_equiv_pos_as_xyz
x,y,z
x-y,x,z+1/2
-y,x-y,z
-x,-y,z+1/2
-x+y,-x,z
y,-x+y,z+1/2

loop_
_atom_site_label
_atom_site_type_symbol
_atom_site_fract_x
_atom_site_fract_y
_atom_site_fract_z
_atom_site_occupancy
_atom_site_U_iso_or_equiv
Na1 Na+1 0.9965 0.4418 0.2446 1 0.0
Al2 Al+3 0.0941 0.332 0.937 0.39 0.0
Si1 Si+4 0.0938 0.331 0.5638 0.61 0.0
Si4 Si+4 0.3333 0.6667 0.0561 0.61 0.0
Si3 Si+4 0.3333 0.6667 0.4426 0.61 0.0
O1 O-2 0.28 0.632 0.249 0.3333 0.0
Al1 Al+3 0.0938 0.331 0.5638 0.39 0.0
Si2 Si+4 0.0941 0.332 0.937 0.61 0.0
Al3 Al+3 0.3333 0.6667 0.4426 0.39 0.0
K1 K+1 0 0 0.24 0.125 0.0
O4 O-2 0.1706 0.51385 0.4826 1 0.0
Al4 Al+3 0.3333 0.6667 0.0561 0.39 0.0
O6 O-2 0.2248 0.2742 0.9414 1 0.0
O3 O-2 0.1717 0.5192 0.9728 1 0.0
O5 O-2 0.234 0.287 0.56 1 0.0
O2 O-2 0.0288 0.3151 0.7462 1 0.0
